data_4134817
loop_
_publ_author_name
'Mao, Lingling'
'Guo, Peijun'
'Kepenekian, Mika\"el'
'Spanopoulos, Ioannis'
'He, Yihui'
'Katan, Claudine'
'Even, Jacky'
'Schaller, Richard D.'
'Seshadri, Ram'
'Stoumpos, Constantinos C.'
'Kanatzidis, Mercouri G.'

_publ_section_title
;
 Organic Cation Alloying on Intralayer A and Interlayer A' sites in 2D
 Hybrid Dion-Jacobson Lead Bromide Perovskites
 (A')(A)Pb<sub>2</sub>Br<sub>7</sub>.
;
_journal_name_full 'Journal of the American Chemical Society'
_journal_paper_doi 10.1021/jacs.0c01625
_journal_year 2020
_chemical_formula_moiety 'Br7 Pb2, C N, C6 H16 N2'
_chemical_formula_sum 'C7 H0.5 Br7 N3 Pb2'
_chemical_formula_weight 1100.35
_space_group_crystal_system monoclinic
_space_group_IT_number 7
_space_group_name_Hall 'P -2yc'
_space_group_name_H-M_alt 'P 1 c 1'
_atom_sites_solution_hydrogens geom
_atom_sites_solution_primary direct
_audit_creation_date 2020-01-17
_audit_creation_method
;
Olex2 1.2
(compiled 2018.05.29 svn.r3508 for OlexSys, GUI svn.r5506)
;
_cell_angle_alpha 90
_cell_angle_beta 89.921(6)
_cell_angle_gamma 90
_cell_formula_units_Z 2
_cell_length_a 16.193(2)
_cell_length_b 8.3678(11)
_cell_length_c 8.3469(10)
_cell_measurement_reflns_used 6327
_cell_measurement_temperature 293(2)
_cell_measurement_theta_max 27.809
_cell_measurement_theta_min 2.515
_cell_volume 1131.0(2)
_computing_cell_refinement 'SAINT V8.38A (?, 2016)'
_computing_data_reduction 'SAINT V8.38A (?, 2016)'
_computing_molecular_graphics 'Olex2 (Dolomanov et al., 2009)'
_computing_publication_material 'Olex2 (Dolomanov et al., 2009)'
_computing_structure_refinement 'XL (Sheldrick, 2008)'
_computing_structure_solution 'XS (Sheldrick, 2008)'
_diffrn_ambient_temperature 293.01
_diffrn_measured_fraction_theta_full 0.990
_diffrn_measured_fraction_theta_max 0.967
_diffrn_measurement_device_type 'Bruker APEX-II CCD'
_diffrn_measurement_method '\f and \w scans'
_diffrn_radiation_type MoK\a
_diffrn_radiation_wavelength 0.71073
_diffrn_reflns_av_R_equivalents 0.0436
_diffrn_reflns_av_unetI/netI 0.0507
_diffrn_reflns_Laue_measured_fraction_full 0.990
_diffrn_reflns_Laue_measured_fraction_max 0.967
_diffrn_reflns_limit_h_max 21
_diffrn_reflns_limit_h_min -21
_diffrn_reflns_limit_k_max 10
_diffrn_reflns_limit_k_min -10
_diffrn_reflns_limit_l_max 9
_diffrn_reflns_limit_l_min -10
_diffrn_reflns_number 13102
_diffrn_reflns_point_group_measured_fraction_full 0.962
_diffrn_reflns_point_group_measured_fraction_max 0.925
_diffrn_reflns_theta_full 25.242
_diffrn_reflns_theta_max 27.981
_diffrn_reflns_theta_min 1.257
_diffrn_standards_number 0
_exptl_absorpt_coefficient_mu 27.221
_exptl_absorpt_correction_T_max 0.4811
_exptl_absorpt_correction_T_min 0.1123
_exptl_absorpt_correction_type numerical
_exptl_absorpt_process_details
'SADABS-2016/2 (Bruker,2016/2) was used for absorption correction. wR2(int) was 0.1216 before and 0.0692 after correction. The Ratio of minimum to maximum transmission is 0.2334. The \l/2 correction factor is Not present.'
_exptl_crystal_colour yellow
_exptl_crystal_colour_primary yellow
_exptl_crystal_density_diffrn 3.231
_exptl_crystal_description plate
_exptl_crystal_F_000 945
_exptl_crystal_size_max 0.13
_exptl_crystal_size_mid 0.097
_exptl_crystal_size_min 0.056
_refine_diff_density_max 2.966
_refine_diff_density_min -3.172
_refine_diff_density_rms 0.314
_refine_ls_abs_structure_details
;
 Flack x determined using 1469 quotients [(I+)-(I-)]/[(I+)+(I-)]
 (Parsons, Flack and Wagner, Acta Cryst. B69 (2013) 249-259).
;
_refine_ls_abs_structure_Flack 0.49(2)
_refine_ls_extinction_method none
_refine_ls_goodness_of_fit_ref 1.070
_refine_ls_hydrogen_treatment constr
_refine_ls_matrix_type full
_refine_ls_number_parameters 115
_refine_ls_number_reflns 5029
_refine_ls_number_restraints 27
_refine_ls_restrained_S_all 1.069
_refine_ls_R_factor_all 0.0767
_refine_ls_R_factor_gt 0.0576
_refine_ls_shift/su_max 0.000
_refine_ls_shift/su_mean 0.000
_refine_ls_structure_factor_coef Fsqd
_refine_ls_weighting_details 'w=1/[\s^2^(Fo^2^)+(0.0960P)^2^+12.6989P] where P=(Fo^2^+2Fc^2^)/3'
_refine_ls_weighting_scheme calc
_refine_ls_wR_factor_gt 0.1690
_refine_ls_wR_factor_ref 0.1851
_reflns_Friedel_coverage 0.908
_reflns_Friedel_fraction_full 0.934
_reflns_Friedel_fraction_max 0.882
_reflns_number_gt 3611
_reflns_number_total 5029
_reflns_threshold_expression 'I > 2\s(I)'
_cod_data_source_file ja0c01625_si_009.cif
_cod_data_source_block pc
_cod_original_cell_volume 1131.0(3)
_cod_original_formula_sum 'C7 H0.50 Br7 N3 Pb2'
_cod_database_code 4134817
_shelx_shelxl_version_number 2014/7
_shelx_space_group_comment
;
The symmetry employed for this shelxl refinement is uniquely defined
by the following loop, which should always be used as a source of
symmetry information in preference to the above space-group names.
They are only intended as comments.
;
_shelx_estimated_absorpt_t_max 0.311
_shelx_estimated_absorpt_t_min 0.126
_olex2_refinement_description
;
1. Fixed Uiso
 At 1.2 times of:
  All C(H) groups, All C(H,H) groups, All N(H,H) groups, All N(H,H,H) groups
2. Restrained distances
 C1-N1
 1.5 with sigma of 0.02
 N2-C2 = C2-C3
 1.5 with sigma of 0.02
 C2-C3 = C3-C4
 1.5 with sigma of 0.02
 C3-C4 = C4-C5
 1.5 with sigma of 0.02
 C4-C5 = C5-C6
 1.5 with sigma of 0.02
 C5-C6 = C6-N2
 1.5 with sigma of 0.02
 C6-N2 = N2-C2
 1.5 with sigma of 0.02
 C3-C4 = C4-C7
 1.5 with sigma of 0.02
 C4-C7 = C7-N3
 1.5 with sigma of 0.02
 N2-C3
 2.516 with sigma of 0.04
 C2-C4
 2.544 with sigma of 0.04
 C3-C5
 2.544 with sigma of 0.04
 C4-C6
 2.558 with sigma of 0.04
 C5-N2
 2.516 with sigma of 0.04
 C6-C2
 2.544 with sigma of 0.04
 C3-C7
 2.442 with sigma of 0.04
 C4-N3
 2.598 with sigma of 0.04
3. Uiso/Uaniso restraints and constraints
Uiso(C1) = Uiso(N1)
Uiso(N2) = Uiso(C2) = Uiso(C3) = Uiso(C4) = Uiso(C5) = Uiso(C6) = Uiso(C7) =
Uiso(N3)
4.a Ternary CH refined with riding coordinates:
 C4(H4)
4.b Secondary CH2 refined with riding coordinates:
 N2(H2A,H2B), C2(H2D,H2C), C3(H3E,H3D), C5(H5A,H5B), C6(H6A,H6B), C7(H7A,H7B)
4.c Idealised Me refined as rotating group:
 N3(H3A,H3B,H3C)
;
_olex2_submission_special_instructions 'No special instructions were received'

loop_
_space_group_symop_operation_xyz
'x, y, z'
'x, -y, z+1/2'

loop_
_atom_site_label
_atom_site_type_symbol
_atom_site_fract_x
_atom_site_fract_y
_atom_site_fract_z
_atom_site_U_iso_or_equiv
_atom_site_adp_type
_atom_site_occupancy
_atom_site_site_symmetry_order
_atom_site_calc_flag
_atom_site_refinement_flags_posn
_atom_site_refinement_flags_adp
_atom_site_refinement_flags_occupancy
_atom_site_disorder_assembly
_atom_site_disorder_group
Pb1 Pb 0.93901(5) 0.25008(12) 0.85543(7) 0.0408(4) Uani 1 1 d . . . . .
Pb2 Pb 0.56111(5) 0.24999(10) 0.85546(9) 0.0324(3) Uani 1 1 d . . . . .
Br1 Br 1.1185(6) 0.2556(12) 0.854(2) 0.205(8) Uani 1 1 d . . . . .
Br3 Br 0.9359(5) -0.0457(4) 0.6474(9) 0.0739(14) Uani 1 1 d . . . . .
Br4 Br 0.5592(5) -0.0467(4) 0.6493(8) 0.0694(13) Uani 1 1 d . . . . .
Br5 Br 0.9353(5) 0.4599(4) 0.5627(9) 0.0813(16) Uani 1 1 d . . . . .
Br6 Br 0.5591(5) 0.4593(5) 0.5605(9) 0.0763(15) Uani 1 1 d . . . . .
Br7 Br 0.3845(4) 0.2557(11) 0.8543(19) 0.201(8) Uani 1 1 d . . . . .
Br9 Br 0.7539(6) 0.2501(5) 0.8561(14) 0.0780(11) Uani 1 1 d . . . . .
N1 N 0.756(3) 0.174(5) 0.439(6) 0.122(10) Uiso 1 1 d D . . . .
C1 C 0.757(4) 0.315(6) 0.322(7) 0.122(10) Uiso 1 1 d D . . . .
N2 N 0.094(3) 0.242(7) 0.368(8) 0.183(11) Uiso 1 1 d D . . . .
H2A H 0.0521 0.2853 0.4217 0.220 Uiso 1 1 calc R . . . .
H2B H 0.0718 0.1814 0.2910 0.220 Uiso 1 1 calc R . . . .
N3 N 0.419(3) 0.221(6) 0.392(9) 0.183(11) Uiso 1 1 d D . . . .
H3A H 0.4587 0.2674 0.3360 0.220 Uiso 1 1 calc GR . . . .
H3B H 0.4127 0.1201 0.3596 0.220 Uiso 1 1 calc GR . . . .
H3C H 0.4321 0.2215 0.4958 0.220 Uiso 1 1 calc GR . . . .
C2 C 0.138(3) 0.134(7) 0.479(8) 0.183(11) Uiso 1 1 d D . . . .
H2D H 0.1251 0.0247 0.4502 0.220 Uiso 1 1 calc R . . . .
H2C H 0.1171 0.1523 0.5861 0.220 Uiso 1 1 calc R . . . .
C3 C 0.231(3) 0.151(7) 0.483(7) 0.183(11) Uiso 1 1 d D . . . .
H3E H 0.2455 0.2273 0.5658 0.220 Uiso 1 1 calc R . . . .
H3D H 0.2549 0.0489 0.5118 0.220 Uiso 1 1 calc R . . . .
C4 C 0.267(3) 0.205(6) 0.327(6) 0.183(11) Uiso 1 1 d D . . . .
H4 H 0.2792 0.1190 0.2512 0.220 Uiso 1 1 calc R . . . .
C5 C 0.230(4) 0.351(6) 0.254(8) 0.183(11) Uiso 1 1 d D . . . .
H5A H 0.2377 0.3457 0.1391 0.220 Uiso 1 1 calc R . . . .
H5B H 0.2596 0.4437 0.2930 0.220 Uiso 1 1 calc R . . . .
C6 C 0.140(3) 0.373(6) 0.288(9) 0.183(11) Uiso 1 1 d D . . . .
H6A H 0.1340 0.4679 0.3546 0.220 Uiso 1 1 calc R . . . .
H6B H 0.1125 0.3958 0.1874 0.220 Uiso 1 1 calc R . . . .
C7 C 0.341(3) 0.308(6) 0.369(8) 0.183(11) Uiso 1 1 d D . . . .
H7A H 0.3484 0.3860 0.2837 0.220 Uiso 1 1 calc R . . . .
H7B H 0.3280 0.3670 0.4660 0.220 Uiso 1 1 calc R . . . .

loop_
_atom_site_aniso_label
_atom_site_aniso_U_11
_atom_site_aniso_U_22
_atom_site_aniso_U_33
_atom_site_aniso_U_23
_atom_site_aniso_U_13
_atom_site_aniso_U_12
Pb1 0.0381(10) 0.0419(7) 0.0422(8) 0.0005(4) 0.0003(6) 0.0023(4)
Pb2 0.0315(6) 0.0322(5) 0.0335(6) -0.0005(4) 0.0005(4) -0.0020(4)
Br1 0.058(7) 0.263(19) 0.29(2) -0.021(10) 0.000(9) -0.019(5)
Br3 0.117(4) 0.049(2) 0.056(3) -0.0219(18) -0.011(3) 0.010(2)
Br4 0.101(4) 0.060(3) 0.046(2) -0.0229(19) 0.016(2) -0.018(2)
Br5 0.123(4) 0.050(2) 0.071(3) 0.028(2) 0.003(3) 0.002(2)
Br6 0.106(4) 0.064(3) 0.060(3) 0.030(2) -0.010(3) -0.011(3)
Br7 0.014(3) 0.297(17) 0.292(16) 0.017(9) 0.001(5) 0.006(4)
Br9 0.0310(19) 0.101(3) 0.102(3) -0.0004(16) -0.0016(16) 0.0005(14)

loop_
_atom_type_symbol
_atom_type_description
_atom_type_scat_dispersion_real
_atom_type_scat_dispersion_imag
_atom_type_scat_source
Br Br -0.2901 2.4595 'International Tables Vol C Tables 4.2.6.8 and 6.1.1.4'
C C 0.0033 0.0016 'International Tables Vol C Tables 4.2.6.8 and 6.1.1.4'
N N 0.0061 0.0033 'International Tables Vol C Tables 4.2.6.8 and 6.1.1.4'
Pb Pb -3.3944 10.1111 'International Tables Vol C Tables 4.2.6.8 and 6.1.1.4'
H H 0.0000 0.0000 'International Tables Vol C Tables 4.2.6.8 and 6.1.1.4'

loop_
_geom_angle_atom_site_label_1
_geom_angle_atom_site_label_2
_geom_angle_atom_site_label_3
_geom_angle
_geom_angle_site_symmetry_1
_geom_angle_site_symmetry_3
_geom_angle_publ_flag
Br1 Pb1 Br3 91.6(4) . 2 ?
Br1 Pb1 Br3 91.6(3) . . ?
Br1 Pb1 Br5 90.5(3) . 2_565 ?
Br1 Pb1 Br5 90.5(4) . . ?
Br1 Pb1 Br9 179.1(2) . . ?
Br3 Pb1 Br3 89.97(5) 2 . ?
Br3 Pb1 Br5 177.8(3) 2 . ?
Br3 Pb1 Br5 89.5(2) 2 2_565 ?
Br3 Pb1 Br9 89.0(3) 2 . ?
Br5 Pb1 Br3 177.8(3) 2_565 . ?
Br5 Pb1 Br3 90.6(2) . . ?
Br5 Pb1 Br5 89.76(5) 2_565 . ?
Br5 Pb1 Br9 88.8(2) 2_565 . ?
Br9 Pb1 Br3 89.1(2) . . ?
Br9 Pb1 Br5 88.9(3) . . ?
Br4 Pb2 Br4 89.98(4) 2 . ?
Br4 Pb2 Br6 90.7(2) . . ?
Br4 Pb2 Br6 178.6(3) 2 . ?
Br4 Pb2 Br9 90.5(2) 2 . ?
Br4 Pb2 Br9 90.7(2) . . ?
Br6 Pb2 Br4 178.7(3) 2_565 . ?
Br6 Pb2 Br4 89.6(2) 2_565 2 ?
Br6 Pb2 Br6 89.69(5) 2_565 . ?
Br6 Pb2 Br9 90.7(2) . . ?
Br6 Pb2 Br9 90.5(2) 2_565 . ?
Br7 Pb2 Br4 90.0(3) . . ?
Br7 Pb2 Br4 90.2(3) . 2 ?
Br7 Pb2 Br6 88.8(3) . 2_565 ?
Br7 Pb2 Br6 88.6(3) . . ?
Br7 Pb2 Br9 179.0(2) . . ?
Pb1 Br3 Pb1 160.0(2) 2_554 . ?
Pb2 Br4 Pb2 159.4(2) 2_554 . ?
Pb1 Br5 Pb1 161.1(2) 2_564 . ?
Pb2 Br6 Pb2 160.5(2) 2_564 . ?
Pb1 Br9 Pb2 179.8(4) . . ?
C2 N2 C6 119(3) . . ?
N2 C2 C3 116(3) . . ?
C4 C3 C2 114(3) . . ?
C3 C4 C7 106(3) . . ?
C5 C4 C3 116(3) . . ?
C5 C4 C7 87(4) . . ?
C4 C5 C6 115(3) . . ?
N2 C6 C5 119(3) . . ?
N3 C7 C4 115(4) . . ?

loop_
_geom_bond_atom_site_label_1
_geom_bond_atom_site_label_2
_geom_bond_distance
_geom_bond_site_symmetry_2
_geom_bond_publ_flag
Pb1 Br1 2.907(10) . ?
Pb1 Br3 2.978(6) 2 ?
Pb1 Br3 3.024(5) . ?
Pb1 Br5 3.009(6) . ?
Pb1 Br5 2.981(5) 2_565 ?
Pb1 Br9 2.998(10) . ?
Pb2 Br4 3.021(5) . ?
Pb2 Br4 2.985(6) 2 ?
Pb2 Br6 2.975(5) 2_565 ?
Pb2 Br6 3.021(6) . ?
Pb2 Br7 2.861(6) . ?
Pb2 Br9 3.122(10) . ?
Br3 Pb1 2.978(6) 2_554 ?
Br4 Pb2 2.985(6) 2_554 ?
Br5 Pb1 2.981(5) 2_564 ?
Br6 Pb2 2.975(5) 2_564 ?
N1 C1 1.53(3) . ?
N2 C2 1.479(19) . ?
N2 C6 1.484(19) . ?
N3 C7 1.48(3) . ?
C2 C3 1.507(19) . ?
C3 C4 1.497(16) . ?
C4 C5 1.490(19) . ?
C4 C7 1.508(19) . ?
C5 C6 1.501(19) . ?

loop_
_geom_torsion_atom_site_label_1
_geom_torsion_atom_site_label_2
_geom_torsion_atom_site_label_3
_geom_torsion_atom_site_label_4
_geom_torsion
_geom_torsion_site_symmetry_1
_geom_torsion_site_symmetry_2
_geom_torsion_site_symmetry_3
_geom_torsion_site_symmetry_4
_geom_torsion_publ_flag
N2 C2 C3 C4 -30(9) . . . . ?
C2 N2 C6 C5 30(10) . . . . ?
C2 C3 C4 C5 51(7) . . . . ?
C2 C3 C4 C7 146(5) . . . . ?
C3 C4 C5 C6 -31(8) . . . . ?
C3 C4 C7 N3 87(6) . . . . ?
C4 C5 C6 N2 -9(10) . . . . ?
C5 C4 C7 N3 -157(6) . . . . ?
C6 N2 C2 C3 -9(10) . . . . ?
C7 C4 C5 C6 -138(7) . . . . ?
